data_4087372
loop_
_publ_author_name
'Ueda, Takahiro'
'Mochida, Tomoyuki'

_publ_section_title
;
 Thermal Properties and Crystal Structures of Ionic Liquids from Ruthenium
 Sandwich Complexes with Trialkoxybenzene Ligands: Effects of Substituent
 Positions and Alkyl Chain Lengths
;
_journal_issue 7
_journal_name_full Organometallics
_journal_page_first 1279
_journal_paper_doi 10.1021/acs.organomet.5b00021
_journal_volume 34
_journal_year 2015
_chemical_formula_moiety 'C29 H47 O3 Ru, F6 P'
_chemical_formula_sum 'C29 H47 F6 O3 P Ru'
_chemical_formula_weight 689.71
_space_group_IT_number 14
_space_group_name_Hall '-P 2ybc'
_space_group_name_H-M_alt 'P 1 21/c 1'
_symmetry_cell_setting monoclinic
_symmetry_space_group_name_H-M 'P 1 21/c 1'
_atom_sites_solution_hydrogens geom
_atom_sites_solution_primary direct
_atom_sites_solution_secondary difmap
_audit_creation_method SHELXL-97
_cell_angle_alpha 90.00
_cell_angle_beta 110.539(3)
_cell_angle_gamma 90.00
_cell_formula_units_Z 8
_cell_length_a 29.936(8)
_cell_length_b 10.558(2)
_cell_length_c 21.067(5)
_cell_measurement_reflns_used 9927
_cell_measurement_temperature 100
_cell_measurement_theta_max 27.49
_cell_measurement_theta_min 2.42
_cell_volume 6235(3)
_computing_cell_refinement 'APEX2 (Bruker AXS, 2006)'
_computing_data_collection 'APEX2 (Bruker AXS, 2006)'
_computing_data_reduction 'SAINT (Bruker AXS, 2004)'
_computing_molecular_graphics 'XSHEL (Bruker AXS,2002)'
_computing_publication_material 'XCIF (Bruker AXS, 2001)'
_computing_structure_refinement 'SHELXL-97 (Sheldrick, 1997)'
_computing_structure_solution 'SHELXS-97 (Sheldrick, 1997)'
_diffrn_ambient_temperature 100
_diffrn_detector_area_resol_mean 8.333
_diffrn_measured_fraction_theta_full 0.996
_diffrn_measured_fraction_theta_max 0.996
_diffrn_measurement_device_type 'Bruker APEXII CCD area detector'
_diffrn_measurement_method 'phi and omega scans'
_diffrn_radiation_monochromator 'Bruker Helios multilayer confocal mirror'
_diffrn_radiation_source 'Bruker TXS fine-focus rotating anode'
_diffrn_radiation_type MoK\a
_diffrn_radiation_wavelength 0.71073
_diffrn_reflns_av_R_equivalents 0.0735
_diffrn_reflns_av_sigmaI/netI 0.0900
_diffrn_reflns_limit_h_max 32
_diffrn_reflns_limit_h_min -35
_diffrn_reflns_limit_k_max 12
_diffrn_reflns_limit_k_min -12
_diffrn_reflns_limit_l_max 25
_diffrn_reflns_limit_l_min -19
_diffrn_reflns_number 29471
_diffrn_reflns_theta_full 25.03
_diffrn_reflns_theta_max 25.03
_diffrn_reflns_theta_min 1.03
_exptl_absorpt_coefficient_mu 0.618
_exptl_absorpt_correction_T_max 0.9745
_exptl_absorpt_correction_T_min 0.7087
_exptl_absorpt_correction_type empirical
_exptl_absorpt_process_details
;
SADABS Sheldrick 1996
;
_exptl_crystal_colour colorless
_exptl_crystal_density_diffrn 1.469
_exptl_crystal_density_method 'not measured'
_exptl_crystal_description plate
_exptl_crystal_F_000 2864
_exptl_crystal_size_max 0.60
_exptl_crystal_size_mid 0.30
_exptl_crystal_size_min 0.04
_refine_diff_density_max 3.063
_refine_diff_density_min -1.578
_refine_diff_density_rms 0.160
_refine_ls_extinction_method none
_refine_ls_goodness_of_fit_ref 1.069
_refine_ls_hydrogen_treatment constr
_refine_ls_matrix_type full
_refine_ls_number_parameters 728
_refine_ls_number_reflns 10981
_refine_ls_number_restraints 936
_refine_ls_restrained_S_all 1.055
_refine_ls_R_factor_all 0.1014
_refine_ls_R_factor_gt 0.0897
_refine_ls_shift/su_max 0.000
_refine_ls_shift/su_mean 0.000
_refine_ls_structure_factor_coef Fsqd
_refine_ls_weighting_details 'calc w=1/[\s^2^(Fo^2^)+(0.0748P)^2^+61.2902P] where P=(Fo^2^+2Fc^2^)/3'
_refine_ls_weighting_scheme calc
_refine_ls_wR_factor_gt 0.2137
_refine_ls_wR_factor_ref 0.2240
_reflns_number_gt 9546
_reflns_number_total 10981
_reflns_threshold_expression >2sigma(I)
_cod_data_source_file om5b00021_si_001.cif
_cod_data_source_block 123C6PF6
_cod_depositor_comments
;
The following automatic conversions were performed:

data item '_symmetry_cell_setting' value 'Monoclinic' was changed to
'monoclinic' in accordance with the
/home/saulius/struct/COD-crude-data/automatic-downloads/DataCite-retrospective/ACS/depositions/lib/dictionaries/cif_core.dic
dictionary named 'cif_core.dic' version 2.4.2 last updated on
2011-04-26.

Automatic conversion script
Id: cif_fix_values 6909 2019-04-08 15:41:33Z antanas 
;
_cod_original_sg_symbol_H-M 'P2(1)/c  '
_cod_database_code 4087372

loop_
_symmetry_equiv_pos_as_xyz
'x, y, z'
'-x, y+1/2, -z+1/2'
'-x, -y, -z'
'x, -y-1/2, z-1/2'

loop_
_atom_site_label
_atom_site_type_symbol
_atom_site_fract_x
_atom_site_fract_y
_atom_site_fract_z
_atom_site_U_iso_or_equiv
_atom_site_adp_type
_atom_site_occupancy
_atom_site_symmetry_multiplicity
_atom_site_calc_flag
_atom_site_refinement_flags
Ru1 Ru 0.20154(3) 0.27131(8) 0.29264(4) 0.0251(2) Uani 1 1 d U
P3 P 0.26172(11) 0.2667(3) 0.60008(17) 0.0338(7) Uani 1 1 d U
Ru2 Ru 0.29765(3) 0.76433(12) 0.09562(4) 0.0260(3) Uani 1 1 d U
P4 P 0.23670(12) 0.7551(3) 0.33862(15) 0.0302(7) Uani 1 1 d U
C5 C 0.2459(4) 0.7923(12) 0.1462(6) 0.039(2) Uani 1 1 d U
H5 H 0.2513 0.8378 0.1888 0.047 Uiso 1 1 calc R
C3 C 0.2384(4) 0.6273(13) 0.0706(6) 0.040(2) Uani 1 1 d U
H3 H 0.2379 0.5415 0.0526 0.048 Uiso 1 1 calc R
C2 C 0.2231(4) 0.7441(11) 0.0313(7) 0.038(2) Uani 1 1 d U
H2 H 0.2102 0.7509 -0.0182 0.046 Uiso 1 1 calc R
C1 C 0.2269(4) 0.8449(12) 0.0786(6) 0.037(2) Uani 1 1 d U
H1 H 0.2174 0.9333 0.0670 0.044 Uiso 1 1 calc R
C4 C 0.2524(4) 0.6624(12) 0.1390(6) 0.043(2) Uani 1 1 d U
H4 H 0.2642 0.6030 0.1770 0.052 Uiso 1 1 calc R
C7 C 0.3400(4) 0.7594(9) 0.0295(6) 0.027(2) Uani 1 1 d U
H7 H 0.3255 0.7307 -0.0175 0.033 Uiso 1 1 calc R
C9 C 0.3739(4) 0.7053(11) 0.1503(5) 0.030(2) Uani 1 1 d U
C11 C 0.3687(4) 0.8325(12) 0.1666(6) 0.035(2) Uani 1 1 d U
C6 C 0.3342(3) 0.8841(10) 0.0463(5) 0.027(2) Uani 1 1 d U
H6 H 0.3156 0.9426 0.0107 0.033 Uiso 1 1 calc R
C10 C 0.3487(4) 0.9221(11) 0.1140(5) 0.033(2) Uani 1 1 d U
H10 H 0.3396 1.0061 0.1251 0.040 Uiso 1 1 calc R
C8 C 0.3620(4) 0.6709(11) 0.0815(5) 0.031(2) Uani 1 1 d U
C13 C 0.3677(5) 0.3644(13) 0.0064(8) 0.058(3) Uani 1 1 d U
H13A H 0.3553 0.3210 0.0373 0.070 Uiso 1 1 calc R
H13B H 0.3528 0.3268 -0.0381 0.070 Uiso 1 1 calc R
C12 C 0.3530(4) 0.4984(11) 0.0026(6) 0.043(2) Uani 1 1 d U
H12A H 0.3652 0.5447 -0.0277 0.052 Uiso 1 1 calc R
H12B H 0.3185 0.5047 -0.0146 0.052 Uiso 1 1 calc R
C14 C 0.4192(5) 0.3406(15) 0.0284(9) 0.071(3) Uani 1 1 d U
H14A H 0.4240 0.2752 -0.0009 0.086 Uiso 1 1 calc R
H14B H 0.4339 0.4171 0.0195 0.086 Uiso 1 1 calc R
C15 C 0.3744(5) 0.5016(13) 0.2020(6) 0.048(3) Uani 1 1 d U
H15A H 0.3866 0.4403 0.1779 0.057 Uiso 1 1 calc R
H15B H 0.3400 0.5058 0.1805 0.057 Uiso 1 1 calc R
C17 C 0.3644(6) 0.5428(16) 0.3143(7) 0.068(3) Uani 1 1 d U
H17A H 0.3303 0.5297 0.2937 0.081 Uiso 1 1 calc R
H17B H 0.3704 0.6311 0.3073 0.081 Uiso 1 1 calc R
C16 C 0.3880(5) 0.4645(14) 0.2756(7) 0.057(3) Uani 1 1 d U
H16A H 0.3796 0.3764 0.2781 0.068 Uiso 1 1 calc R
H16B H 0.4223 0.4719 0.2973 0.068 Uiso 1 1 calc R
C18 C 0.3781(6) 0.5222(18) 0.3909(9) 0.081(4) Uani 1 1 d U
H18A H 0.3542 0.5633 0.4052 0.097 Uiso 1 1 calc R
H18B H 0.3765 0.4322 0.3989 0.097 Uiso 1 1 calc R
C19 C 0.4255(7) 0.5685(19) 0.4344(10) 0.087(4) Uani 1 1 d U
H19A H 0.4304 0.5436 0.4807 0.104 Uiso 1 1 calc R
H19B H 0.4493 0.5250 0.4211 0.104 Uiso 1 1 calc R
C20 C 0.4336(8) 0.694(2) 0.4340(11) 0.101(6) Uani 1 1 d U
H20A H 0.4264 0.7218 0.3881 0.151 Uiso 1 1 calc R
H20B H 0.4666 0.7107 0.4596 0.151 Uiso 1 1 calc R
H20C H 0.4138 0.7379 0.4539 0.151 Uiso 1 1 calc R
C24 C 0.2532(4) 0.2804(12) 0.3956(6) 0.042(2) Uani 1 1 d U
H24 H 0.2468 0.3128 0.4352 0.050 Uiso 1 1 calc R
C22 C 0.2629(4) 0.1477(12) 0.3185(6) 0.041(2) Uani 1 1 d U
H22 H 0.2660 0.0704 0.2946 0.049 Uiso 1 1 calc R
C23 C 0.2485(4) 0.1556(12) 0.3744(6) 0.040(2) Uani 1 1 d U
H23 H 0.2388 0.0845 0.3965 0.048 Uiso 1 1 calc R
C21 C 0.2760(4) 0.2701(11) 0.3067(6) 0.034(2) Uani 1 1 d U
H21 H 0.2901 0.2944 0.2730 0.040 Uiso 1 1 calc R
C28 C 0.1244(3) 0.2175(10) 0.2706(5) 0.0269(19) Uani 1 1 d U
C30 C 0.1574(4) 0.2670(10) 0.1818(6) 0.031(2) Uani 1 1 d U
H30 H 0.1709 0.2377 0.1482 0.037 Uiso 1 1 calc R
C27 C 0.1317(4) 0.3502(10) 0.2941(5) 0.030(2) Uani 1 1 d U
C26 C 0.1524(3) 0.4350(10) 0.2609(5) 0.032(2) Uani 1 1 d U
H26 H 0.1629 0.5186 0.2807 0.038 Uiso 1 1 calc R
C29 C 0.1360(3) 0.1810(10) 0.2143(5) 0.028(2) Uani 1 1 d U
C25 C 0.1658(4) 0.3927(11) 0.2085(5) 0.032(2) Uani 1 1 d U
H25 H 0.1855 0.4489 0.1920 0.039 Uiso 1 1 calc R
C31 C 0.1424(4) 0.0073(11) 0.1442(6) 0.037(2) Uani 1 1 d U
H31A H 0.1769 0.0122 0.1606 0.045 Uiso 1 1 calc R
H31B H 0.1298 0.0515 0.1012 0.045 Uiso 1 1 calc R
C33 C 0.0728(5) -0.1546(13) 0.1111(7) 0.053(3) Uani 1 1 d U
H33A H 0.0585 -0.1035 0.1372 0.063 Uiso 1 1 calc R
H33B H 0.0589 -0.1293 0.0640 0.063 Uiso 1 1 calc R
C32 C 0.1260(4) -0.1308(12) 0.1361(7) 0.046(2) Uani 1 1 d U
H32A H 0.1388 -0.1714 0.1048 0.055 Uiso 1 1 calc R
H32B H 0.1401 -0.1724 0.1796 0.055 Uiso 1 1 calc R
C34 C 0.1362(4) 0.4933(11) 0.3838(6) 0.041(2) Uani 1 1 d U
H34A H 0.1708 0.4937 0.3998 0.050 Uiso 1 1 calc R
H34B H 0.1246 0.5667 0.3550 0.050 Uiso 1 1 calc R
C35 C 0.1195(4) 0.4962(12) 0.4410(6) 0.041(2) Uani 1 1 d U
H35A H 0.1359 0.5640 0.4713 0.049 Uiso 1 1 calc R
H35B H 0.1285 0.4173 0.4658 0.049 Uiso 1 1 calc R
C36 C 0.0657(4) 0.5150(12) 0.4228(6) 0.043(2) Uani 1 1 d U
H36A H 0.0488 0.4607 0.3848 0.052 Uiso 1 1 calc R
H36B H 0.0568 0.4895 0.4610 0.052 Uiso 1 1 calc R
C38 C -0.0037(4) 0.6731(13) 0.3806(7) 0.052(3) Uani 1 1 d U
H38A H -0.0191 0.6222 0.3405 0.062 Uiso 1 1 calc R
H38B H -0.0155 0.6450 0.4157 0.062 Uiso 1 1 calc R
C37 C 0.0504(4) 0.6505(13) 0.4046(6) 0.043(3) Uani 1 1 d U
H37A H 0.0619 0.6776 0.3690 0.052 Uiso 1 1 calc R
H37B H 0.0657 0.7034 0.4439 0.052 Uiso 1 1 calc R
C39 C -0.0171(5) 0.8078(15) 0.3646(8) 0.067(4) Uani 1 1 d U
H39A H -0.0042 0.8578 0.4050 0.100 Uiso 1 1 calc R
H39B H -0.0512 0.8155 0.3474 0.100 Uiso 1 1 calc R
H39C H -0.0045 0.8373 0.3311 0.100 Uiso 1 1 calc R
C40 C 0.1194(4) 0.0118(10) 0.3194(6) 0.035(2) Uani 1 1 d U
H40A H 0.1531 0.0049 0.3265 0.042 Uiso 1 1 calc R
H40B H 0.1019 -0.0441 0.2825 0.042 Uiso 1 1 calc R
C41 C 0.1103(4) -0.0239(11) 0.3836(6) 0.041(2) Uani 1 1 d U
H41A H 0.1156 -0.1141 0.3914 0.049 Uiso 1 1 calc R
H41B H 0.0771 -0.0069 0.3772 0.049 Uiso 1 1 calc R
O1 O 0.3720(2) 0.5500(7) 0.0696(4) 0.0335(16) Uani 1 1 d U
O2 O 0.3958(3) 0.6264(8) 0.2015(4) 0.0421(18) Uani 1 1 d U
O4 O 0.1033(3) 0.1420(7) 0.3034(4) 0.0348(16) Uani 1 1 d U
O3 O 0.1238(2) 0.0621(7) 0.1931(4) 0.0330(16) Uani 1 1 d U
O5 O 0.1174(3) 0.3753(7) 0.3456(4) 0.0362(17) Uani 1 1 d U
F10 F 0.2931(3) 0.7769(7) 0.3547(4) 0.0487(18) Uani 1 1 d U
F9 F 0.2224(3) 0.8639(7) 0.2846(3) 0.0452(17) Uani 1 1 d U
F7 F 0.2338(3) 0.6531(7) 0.2817(3) 0.0492(18) Uani 1 1 d U
F12 F 0.2498(3) 0.6450(6) 0.3942(3) 0.0419(16) Uani 1 1 d U
F11 F 0.1809(3) 0.7313(7) 0.3283(4) 0.0452(18) Uani 1 1 d U
F8 F 0.2393(3) 0.8538(6) 0.3966(3) 0.0443(17) Uani 1 1 d U
F1 F 0.2068(2) 0.2744(7) 0.5584(4) 0.0501(19) Uani 1 1 d U
F4 F 0.2695(3) 0.3756(7) 0.5513(4) 0.0519(19) Uani 1 1 d U
F2 F 0.3175(3) 0.2600(8) 0.6371(5) 0.062(2) Uani 1 1 d U
F6 F 0.2533(3) 0.1572(7) 0.6466(4) 0.0501(18) Uani 1 1 d U
F3 F 0.2659(3) 0.1608(7) 0.5463(4) 0.0513(19) Uani 1 1 d U
F5 F 0.2574(3) 0.3726(6) 0.6520(3) 0.0444(17) Uani 1 1 d U
C48 C 0.3651(5) 0.9744(14) 0.2514(6) 0.050(3) Uani 1 1 d U
H48A H 0.3305 0.9733 0.2331 0.060 Uiso 1 1 calc R
H48B H 0.3761 1.0482 0.2336 0.060 Uiso 1 1 calc R
C49 C 0.3826(5) 0.9803(15) 0.3283(6) 0.055(3) Uani 1 1 d U
H49A H 0.3762 0.8996 0.3454 0.066 Uiso 1 1 calc R
H49B H 0.3645 1.0446 0.3417 0.066 Uiso 1 1 calc R
C44 C 0.1421(4) 0.0481(12) 0.4459(6) 0.045(2) Uani 1 1 d U
H44A H 0.1752 0.0260 0.4546 0.054 Uiso 1 1 calc R
H44B H 0.1386 0.1384 0.4369 0.054 Uiso 1 1 calc R
C45 C 0.1297(4) 0.0182(12) 0.5086(6) 0.046(3) Uani 1 1 d U
H45A H 0.1310 -0.0729 0.5146 0.055 Uiso 1 1 calc R
H45B H 0.1544 0.0545 0.5476 0.055 Uiso 1 1 calc R
C47 C 0.0741(5) 0.2071(13) 0.4964(7) 0.054(3) Uani 1 1 d U
H47A H 0.1008 0.2522 0.5270 0.081 Uiso 1 1 calc R
H47B H 0.0455 0.2322 0.5039 0.081 Uiso 1 1 calc R
H47C H 0.0711 0.2261 0.4506 0.081 Uiso 1 1 calc R
C46 C 0.0818(4) 0.0641(12) 0.5089(7) 0.049(3) Uani 1 1 d U
H46A H 0.0791 0.0435 0.5523 0.059 Uiso 1 1 calc R
H46B H 0.0567 0.0190 0.4741 0.059 Uiso 1 1 calc R
C50 C 0.4359(5) 1.0103(15) 0.3611(7) 0.058(3) Uani 1 1 d U
H50A H 0.4458 0.9905 0.4091 0.069 Uiso 1 1 calc R
H50B H 0.4534 0.9547 0.3415 0.069 Uiso 1 1 calc R
C43 C 0.0589(7) -0.3282(19) 0.1890(9) 0.085(4) Uani 1 1 d U
H43A H 0.0589 -0.4199 0.1913 0.102 Uiso 1 1 calc R
H43B H 0.0885 -0.3000 0.2230 0.102 Uiso 1 1 calc R
C42 C 0.0621(6) -0.2927(17) 0.1179(9) 0.075(3) Uani 1 1 d U
H42A H 0.0868 -0.3437 0.1105 0.090 Uiso 1 1 calc R
H42B H 0.0320 -0.3139 0.0827 0.090 Uiso 1 1 calc R
O12 O 0.3833(3) 0.8638(8) 0.2328(4) 0.0411(18) Uani 1 1 d U
C52 C 0.5041(5) 1.1645(16) 0.3817(8) 0.064(3) Uani 1 1 d U
H52A H 0.5167 1.1421 0.4294 0.077 Uiso 1 1 calc R
H52B H 0.5190 1.1096 0.3580 0.077 Uiso 1 1 calc R
C51 C 0.4495(5) 1.1408(16) 0.3541(7) 0.061(3) Uani 1 1 d U
H51A H 0.4347 1.1960 0.3778 0.073 Uiso 1 1 calc R
H51B H 0.4371 1.1636 0.3065 0.073 Uiso 1 1 calc R
C53 C 0.5171(5) 1.2993(16) 0.3738(9) 0.073(4) Uani 1 1 d U
H53A H 0.5068 1.3202 0.3265 0.110 Uiso 1 1 calc R
H53B H 0.5510 1.3095 0.3938 0.110 Uiso 1 1 calc R
H53C H 0.5017 1.3545 0.3960 0.110 Uiso 1 1 calc R
C54 C 0.0236(9) -0.288(2) 0.2092(13) 0.126(7) Uani 1 1 d U
H54A H 0.0196 -0.1984 0.2024 0.188 Uiso 1 1 calc R
H54B H 0.0313 -0.3071 0.2565 0.188 Uiso 1 1 calc R
H54C H -0.0055 -0.3304 0.1834 0.188 Uiso 1 1 calc R
C56 C 0.4395(8) 0.182(2) 0.1105(11) 0.104(5) Uani 1 1 d U
H56A H 0.4473 0.1284 0.0786 0.125 Uiso 1 1 calc R
H56B H 0.4062 0.1682 0.1041 0.125 Uiso 1 1 calc R
C57 C 0.4688(9) 0.140(3) 0.1805(13) 0.139(8) Uani 1 1 d U
H57A H 0.4815 0.0574 0.1785 0.209 Uiso 1 1 calc R
H57B H 0.4491 0.1375 0.2080 0.209 Uiso 1 1 calc R
H57C H 0.4946 0.1987 0.1999 0.209 Uiso 1 1 calc R
C58 C 0.2691(4) 0.3486(12) 0.3551(6) 0.042(3) Uani 1 1 d U
H58 H 0.2771 0.4390 0.3607 0.050 Uiso 1 1 calc R
C60 C 0.4444(7) 0.305(2) 0.0939(10) 0.094(4) Uani 1 1 d U
H60A H 0.4779 0.3211 0.1027 0.113 Uiso 1 1 calc R
H60B H 0.4348 0.3595 0.1240 0.113 Uiso 1 1 calc R

loop_
_atom_site_aniso_label
_atom_site_aniso_U_11
_atom_site_aniso_U_22
_atom_site_aniso_U_33
_atom_site_aniso_U_23
_atom_site_aniso_U_13
_atom_site_aniso_U_12
Ru1 0.0182(4) 0.0206(5) 0.0297(5) -0.0017(3) -0.0002(4) 0.0019(3)
P3 0.0259(15) 0.0333(16) 0.0367(16) -0.0166(12) 0.0042(13) -0.0043(12)
Ru2 0.0219(4) 0.0312(6) 0.0219(4) 0.0100(4) 0.0040(4) 0.0086(3)
P4 0.0377(17) 0.0272(14) 0.0209(14) 0.0007(11) 0.0041(12) -0.0020(12)
C5 0.032(4) 0.050(5) 0.046(5) 0.003(4) 0.027(4) 0.002(4)
C3 0.032(4) 0.041(5) 0.053(5) 0.005(4) 0.022(4) 0.004(4)
C2 0.018(4) 0.047(5) 0.048(5) 0.006(4) 0.010(4) -0.002(4)
C1 0.025(4) 0.035(4) 0.054(5) 0.012(4) 0.020(4) 0.009(4)
C4 0.035(4) 0.047(5) 0.049(5) 0.014(4) 0.015(4) 0.005(4)
C7 0.021(4) 0.031(4) 0.029(4) 0.003(3) 0.009(3) -0.001(3)
C9 0.023(4) 0.038(4) 0.029(4) 0.016(3) 0.009(3) 0.004(3)
C11 0.027(4) 0.041(4) 0.032(4) 0.006(4) 0.005(3) 0.004(4)
C6 0.022(4) 0.028(4) 0.030(4) -0.001(3) 0.007(3) -0.002(3)
C10 0.027(4) 0.035(4) 0.033(4) -0.001(4) 0.005(3) -0.006(4)
C8 0.024(4) 0.037(4) 0.036(4) 0.013(4) 0.014(3) 0.003(3)
C13 0.049(5) 0.047(5) 0.070(5) -0.002(5) 0.012(4) 0.004(4)
C12 0.041(4) 0.040(5) 0.047(5) 0.004(4) 0.014(4) -0.001(4)
C14 0.060(5) 0.058(5) 0.085(6) -0.004(5) 0.012(5) 0.011(5)
C15 0.045(5) 0.055(5) 0.047(5) 0.018(4) 0.020(4) 0.017(4)
C17 0.069(6) 0.073(6) 0.061(5) 0.012(5) 0.022(5) -0.020(5)
C16 0.048(5) 0.065(5) 0.057(5) 0.029(5) 0.017(4) 0.004(5)
C18 0.078(6) 0.086(6) 0.075(6) 0.011(5) 0.024(5) -0.019(5)
C19 0.087(7) 0.089(7) 0.080(7) 0.005(6) 0.024(6) -0.008(6)
C20 0.104(9) 0.091(9) 0.097(9) -0.022(7) 0.021(7) 0.008(7)
C24 0.034(4) 0.048(5) 0.035(4) -0.003(4) 0.004(4) 0.009(4)
C22 0.027(4) 0.043(5) 0.038(4) -0.013(4) -0.007(4) 0.014(4)
C23 0.027(4) 0.042(5) 0.040(4) 0.013(4) -0.001(4) 0.007(4)
C21 0.023(4) 0.049(5) 0.023(4) 0.005(4) 0.000(3) 0.004(4)
C28 0.020(3) 0.030(4) 0.030(4) 0.000(3) 0.009(3) -0.002(3)
C30 0.025(4) 0.037(4) 0.028(4) 0.002(4) 0.006(3) 0.000(4)
C27 0.025(4) 0.032(4) 0.031(4) -0.003(3) 0.008(3) 0.001(3)
C26 0.024(4) 0.029(4) 0.038(4) 0.002(4) 0.004(3) -0.001(3)
C29 0.024(4) 0.024(4) 0.026(4) -0.001(3) -0.004(3) 0.004(3)
C25 0.025(4) 0.036(4) 0.034(4) 0.006(4) 0.007(3) 0.002(4)
C31 0.031(4) 0.038(5) 0.043(4) -0.004(4) 0.012(4) -0.002(4)
C33 0.053(5) 0.052(5) 0.057(5) -0.012(4) 0.023(4) -0.010(4)
C32 0.040(4) 0.043(5) 0.058(5) -0.008(4) 0.022(4) -0.005(4)
C34 0.034(4) 0.037(4) 0.048(5) -0.013(4) 0.008(4) 0.002(4)
C35 0.031(4) 0.044(5) 0.046(5) -0.010(4) 0.012(4) -0.002(4)
C36 0.035(4) 0.051(5) 0.048(5) -0.011(4) 0.018(4) -0.005(4)
C38 0.037(5) 0.053(6) 0.065(6) -0.023(5) 0.019(4) -0.008(5)
C37 0.031(4) 0.046(5) 0.054(5) -0.021(4) 0.016(4) -0.006(4)
C39 0.046(6) 0.064(7) 0.081(7) -0.025(6) 0.010(6) -0.002(6)
C40 0.038(4) 0.029(4) 0.040(4) -0.006(4) 0.017(4) -0.013(4)
C41 0.039(4) 0.037(4) 0.046(5) -0.007(4) 0.015(4) -0.010(4)
O1 0.029(3) 0.034(3) 0.037(3) 0.005(3) 0.012(3) 0.009(3)
O2 0.034(3) 0.051(4) 0.037(4) 0.022(3) 0.008(3) 0.015(3)
O4 0.029(3) 0.037(4) 0.036(3) -0.005(3) 0.010(3) -0.004(3)
O3 0.029(3) 0.035(3) 0.033(3) -0.007(3) 0.009(3) 0.002(3)
O5 0.034(3) 0.034(3) 0.041(4) -0.006(3) 0.014(3) 0.001(3)
F10 0.041(4) 0.056(4) 0.043(4) -0.007(3) 0.007(3) -0.011(3)
F9 0.055(4) 0.043(4) 0.032(3) 0.006(3) 0.008(3) -0.004(3)
F7 0.071(4) 0.049(4) 0.027(3) -0.011(3) 0.018(3) -0.009(4)
F12 0.061(4) 0.032(3) 0.030(3) -0.001(3) 0.013(3) 0.006(3)
F11 0.035(3) 0.047(4) 0.052(4) 0.002(3) 0.012(3) -0.004(3)
F8 0.056(4) 0.034(3) 0.038(3) -0.007(3) 0.012(3) -0.004(3)
F1 0.028(3) 0.058(4) 0.040(3) -0.001(3) -0.019(3) -0.010(3)
F4 0.062(4) 0.045(4) 0.056(4) -0.023(3) 0.030(3) -0.008(3)
F2 0.037(4) 0.078(5) 0.061(5) -0.013(4) 0.002(3) 0.006(3)
F6 0.058(4) 0.045(4) 0.049(4) -0.005(3) 0.020(3) 0.005(3)
F3 0.059(4) 0.048(4) 0.049(4) -0.013(3) 0.022(3) -0.009(3)
F5 0.057(4) 0.038(3) 0.041(3) -0.018(3) 0.020(3) -0.001(3)
C48 0.039(5) 0.061(5) 0.044(5) -0.007(4) 0.005(4) 0.011(4)
C49 0.042(5) 0.073(6) 0.046(5) -0.010(5) 0.012(4) 0.008(5)
C44 0.046(5) 0.043(5) 0.049(5) -0.005(4) 0.021(4) -0.001(4)
C45 0.050(5) 0.046(5) 0.050(5) -0.006(4) 0.027(4) 0.005(4)
C47 0.062(6) 0.046(6) 0.051(6) -0.008(5) 0.017(5) -0.005(5)
C46 0.050(5) 0.047(5) 0.055(5) -0.004(5) 0.024(4) -0.007(5)
C50 0.046(5) 0.077(6) 0.042(5) -0.012(5) 0.006(4) 0.014(5)
C43 0.078(6) 0.082(7) 0.088(7) 0.013(6) 0.020(6) -0.009(6)
C42 0.069(6) 0.078(6) 0.079(6) -0.011(5) 0.027(5) -0.011(5)
O12 0.032(3) 0.055(4) 0.028(3) -0.007(3) -0.001(3) 0.004(3)
C52 0.044(5) 0.082(6) 0.059(6) -0.019(5) 0.009(5) 0.012(5)
C51 0.043(5) 0.083(6) 0.053(5) -0.016(5) 0.012(4) 0.011(5)
C53 0.051(6) 0.081(8) 0.082(8) -0.032(6) 0.016(6) 0.008(6)
C54 0.121(10) 0.130(10) 0.124(10) 0.003(8) 0.040(8) -0.003(8)
C56 0.094(7) 0.089(7) 0.120(7) 0.009(6) 0.024(6) 0.001(6)
C57 0.137(10) 0.140(11) 0.135(10) 0.008(8) 0.041(8) 0.004(8)
C58 0.037(4) 0.038(5) 0.036(5) -0.001(4) -0.005(4) 0.003(4)
C60 0.086(6) 0.090(6) 0.101(7) 0.001(6) 0.026(5) 0.002(6)

loop_
_atom_type_symbol
_atom_type_description
_atom_type_scat_dispersion_real
_atom_type_scat_dispersion_imag
_atom_type_scat_source
C C 0.0033 0.0016 'International Tables Vol C Tables 4.2.6.8 and 6.1.1.4'
H H 0.0000 0.0000 'International Tables Vol C Tables 4.2.6.8 and 6.1.1.4'
O O 0.0106 0.0060 'International Tables Vol C Tables 4.2.6.8 and 6.1.1.4'
F F 0.0171 0.0103 'International Tables Vol C Tables 4.2.6.8 and 6.1.1.4'
P P 0.1023 0.0942 'International Tables Vol C Tables 4.2.6.8 and 6.1.1.4'
Ru Ru -1.2594 0.8363 'International Tables Vol C Tables 4.2.6.8 and 6.1.1.4'

loop_
_geom_angle_atom_site_label_1
_geom_angle_atom_site_label_2
_geom_angle_atom_site_label_3
_geom_angle
C21 Ru1 C25 108.1(4)
C21 Ru1 C58 37.6(5)
C25 Ru1 C58 111.6(5)
C21 Ru1 C22 37.9(4)
C25 Ru1 C22 134.6(5)
C58 Ru1 C22 62.6(5)
C21 Ru1 C23 62.3(4)
C25 Ru1 C23 170.4(4)
C58 Ru1 C23 61.3(5)
C22 Ru1 C23 37.4(5)
C21 Ru1 C24 61.4(5)
C25 Ru1 C24 140.3(5)
C58 Ru1 C24 35.6(5)
C22 Ru1 C24 62.1(4)
C23 Ru1 C24 37.0(4)
C21 Ru1 C26 126.5(4)
C25 Ru1 C26 36.7(4)
C58 Ru1 C26 105.7(4)
C22 Ru1 C26 164.3(5)
C23 Ru1 C26 148.6(4)
C24 Ru1 C26 115.5(4)
C21 Ru1 C30 110.4(4)
C25 Ru1 C30 37.9(4)
C58 Ru1 C30 136.8(5)
C22 Ru1 C30 112.9(4)
C23 Ru1 C30 142.5(4)
C24 Ru1 C30 171.7(5)
C26 Ru1 C30 67.4(4)
C21 Ru1 C27 157.3(4)
C25 Ru1 C27 66.2(4)
C58 Ru1 C27 121.9(4)
C22 Ru1 C27 158.0(5)
C23 Ru1 C27 122.7(4)
C24 Ru1 C27 107.9(4)
C26 Ru1 C27 36.6(4)
C30 Ru1 C27 79.2(4)
C21 Ru1 C28 164.6(4)
C25 Ru1 C28 78.7(4)
C58 Ru1 C28 153.4(4)
C22 Ru1 C28 128.1(4)
C23 Ru1 C28 110.6(4)
C24 Ru1 C28 122.1(4)
C26 Ru1 C28 67.2(4)
C30 Ru1 C28 66.2(4)
C27 Ru1 C28 38.1(4)
C21 Ru1 C29 133.3(4)
C25 Ru1 C29 66.4(4)
C58 Ru1 C29 170.7(5)
C22 Ru1 C29 111.7(4)
C23 Ru1 C29 119.4(4)
C24 Ru1 C29 150.2(5)
C26 Ru1 C29 78.2(4)
C30 Ru1 C29 36.5(4)
C27 Ru1 C29 66.3(4)
C28 Ru1 C29 35.9(4)
F1 P3 F2 175.9(6)
F1 P3 F6 91.2(4)
F2 P3 F6 91.9(5)
F1 P3 F5 91.5(4)
F2 P3 F5 91.1(4)
F6 P3 F5 91.1(4)
F1 P3 F4 87.9(4)
F2 P3 F4 89.0(5)
F6 P3 F4 178.5(4)
F5 P3 F4 90.1(4)
F1 P3 F3 88.1(4)
F2 P3 F3 89.3(5)
F6 P3 F3 89.8(4)
F5 P3 F3 179.0(5)
F4 P3 F3 89.0(4)
C6 Ru2 C4 171.8(4)
C6 Ru2 C2 109.8(4)
C4 Ru2 C2 63.8(5)
C6 Ru2 C5 136.0(4)
C4 Ru2 C5 37.5(5)
C2 Ru2 C5 64.5(5)
C6 Ru2 C7 37.3(4)
C4 Ru2 C7 147.6(4)
C2 Ru2 C7 107.3(5)
C5 Ru2 C7 168.8(4)
C6 Ru2 C1 108.5(4)
C4 Ru2 C1 63.3(4)
C2 Ru2 C1 38.3(5)
C5 Ru2 C1 38.6(4)
C7 Ru2 C1 130.3(4)
C6 Ru2 C10 37.3(4)
C4 Ru2 C10 143.1(5)
C2 Ru2 C10 132.9(4)
C5 Ru2 C10 112.3(5)
C7 Ru2 C10 66.9(4)
C1 Ru2 C10 107.9(4)
C6 Ru2 C3 140.3(4)
C4 Ru2 C3 37.4(5)
C2 Ru2 C3 39.1(4)
C5 Ru2 C3 63.7(5)
C7 Ru2 C3 115.4(4)
C1 Ru2 C3 64.3(5)
C10 Ru2 C3 171.6(4)
C6 Ru2 C11 67.2(4)
C4 Ru2 C11 117.7(4)
C2 Ru2 C11 165.9(4)
C5 Ru2 C11 107.4(5)
C7 Ru2 C11 78.9(4)
C1 Ru2 C11 128.3(5)
C10 Ru2 C11 37.2(4)
C3 Ru2 C11 149.8(4)
C6 Ru2 C9 79.3(4)
C4 Ru2 C9 108.6(4)
C2 Ru2 C9 157.5(4)
C5 Ru2 C9 123.5(4)
C7 Ru2 C9 67.0(4)
C1 Ru2 C9 159.7(4)
C10 Ru2 C9 66.6(4)
C3 Ru2 C9 121.7(4)
C11 Ru2 C9 36.5(4)
C6 Ru2 C8 66.2(4)
C4 Ru2 C8 121.6(4)
C2 Ru2 C8 127.3(5)
C5 Ru2 C8 154.1(4)
C7 Ru2 C8 36.9(4)
C1 Ru2 C8 163.9(4)
C10 Ru2 C8 77.5(4)
C3 Ru2 C8 109.3(4)
C11 Ru2 C8 65.1(4)
C9 Ru2 C8 36.4(4)
F9 P4 F8 90.3(4)
F9 P4 F7 91.1(4)
F8 P4 F7 178.4(4)
F9 P4 F12 178.2(5)
F8 P4 F12 88.9(4)
F7 P4 F12 89.7(4)
F9 P4 F10 92.7(4)
F8 P4 F10 88.9(4)
F7 P4 F10 91.8(4)
F12 P4 F10 88.9(4)
F9 P4 F11 90.6(4)
F8 P4 F11 88.6(4)
F7 P4 F11 90.7(4)
F12 P4 F11 87.8(4)
F10 P4 F11 175.9(4)
C4 C5 C1 106.9(11)
C4 C5 Ru2 70.5(7)
C1 C5 Ru2 70.9(6)
C4 C5 H5 126.5
C1 C5 H5 126.5
Ru2 C5 H5 126.5
C4 C3 C2 106.2(12)
C4 C3 Ru2 69.8(7)
C2 C3 Ru2 69.4(7)
C4 C3 H3 126.9
C2 C3 H3 126.9
Ru2 C3 H3 126.9
C1 C2 C3 107.5(11)
C1 C2 Ru2 71.4(7)
C3 C2 Ru2 71.5(7)
C1 C2 H2 126.2
C3 C2 H2 126.2
Ru2 C2 H2 126.2
C2 C1 C5 107.8(11)
C2 C1 Ru2 70.2(6)
C5 C1 Ru2 70.5(6)
C2 C1 H1 126.1
C5 C1 H1 126.1
Ru2 C1 H1 126.1
C5 C4 C3 111.6(11)
C5 C4 Ru2 72.0(7)
C3 C4 Ru2 72.8(7)
C5 C4 H4 124.2
C3 C4 H4 124.2
Ru2 C4 H4 124.2
C6 C7 C8 119.7(10)
C6 C7 Ru2 70.3(6)
C8 C7 Ru2 74.9(6)
C6 C7 H7 119.9
C8 C7 H7 119.9
Ru2 C7 H7 119.9
O2 C9 C11 117.5(10)
O2 C9 C8 122.8(11)
C11 C9 C8 119.1(10)
O2 C9 Ru2 134.9(7)
C11 C9 Ru2 71.5(6)
C8 C9 Ru2 72.7(6)
O12 C11 C9 117.6(9)
O12 C11 C10 122.6(11)
C9 C11 C10 119.8(10)
O12 C11 Ru2 131.0(8)
C9 C11 Ru2 72.0(6)
C10 C11 Ru2 69.7(6)
C7 C6 C10 120.7(10)
C7 C6 Ru2 72.5(6)
C10 C6 Ru2 73.0(6)
C7 C6 H6 119.4
C10 C6 H6 119.4
Ru2 C6 H6 119.4
C6 C10 C11 120.0(11)
C6 C10 Ru2 69.7(6)
C11 C10 Ru2 73.1(7)
C6 C10 H10 119.5
C11 C10 H10 119.5
Ru2 C10 H10 119.5
O1 C8 C9 116.0(9)
O1 C8 C7 123.6(10)
C9 C8 C7 120.3(11)
O1 C8 Ru2 133.2(7)
C9 C8 Ru2 71.0(6)
C7 C8 Ru2 68.2(6)
C14 C13 C12 116.3(12)
C14 C13 H13A 108.2
C12 C13 H13A 108.2
C14 C13 H13B 108.2
C12 C13 H13B 108.2
H13A C13 H13B 107.4
O1 C12 C13 107.6(10)
O1 C12 H12A 110.2
C13 C12 H12A 110.2
O1 C12 H12B 110.2
C13 C12 H12B 110.2
H12A C12 H12B 108.5
C60 C14 C13 120.8(17)
C60 C14 H14A 107.1
C13 C14 H14A 107.1
C60 C14 H14B 107.1
C13 C14 H14B 107.1
H14A C14 H14B 106.8
O2 C15 C16 106.2(11)
O2 C15 H15A 110.5
C16 C15 H15A 110.5
O2 C15 H15B 110.5
C16 C15 H15B 110.5
H15A C15 H15B 108.7
C16 C17 C18 119.4(14)
C16 C17 H17A 107.5
C18 C17 H17A 107.5
C16 C17 H17B 107.5
C18 C17 H17B 107.5
H17A C17 H17B 107.0
C17 C16 C15 114.0(12)
C17 C16 H16A 108.8
C15 C16 H16A 108.8
C17 C16 H16B 108.8
C15 C16 H16B 108.8
H16A C16 H16B 107.6
C19 C18 C17 116.7(15)
C19 C18 H18A 108.1
C17 C18 H18A 108.1
C19 C18 H18B 108.1
C17 C18 H18B 108.1
H18A C18 H18B 107.3
C20 C19 C18 117.3(19)
C20 C19 H19A 108.0
C18 C19 H19A 108.0
C20 C19 H19B 108.0
C18 C19 H19B 108.0
H19A C19 H19B 107.2
C19 C20 H20A 109.5
C19 C20 H20B 109.5
H20A C20 H20B 109.5
C19 C20 H20C 109.5
H20A C20 H20C 109.5
H20B C20 H20C 109.5
C58 C24 C23 109.2(12)
C58 C24 Ru1 71.0(7)
C23 C24 Ru1 71.3(6)
C58 C24 H24 125.4
C23 C24 H24 125.4
Ru1 C24 H24 125.4
C23 C22 C21 106.5(10)
C23 C22 Ru1 71.9(6)
C21 C22 Ru1 70.3(6)
C23 C22 H22 126.6
C21 C22 H22 126.6
Ru1 C22 H22 126.6
C24 C23 C22 107.7(11)
C24 C23 Ru1 71.6(6)
C22 C23 Ru1 70.8(6)
C24 C23 H23 126.1
C22 C23 H23 126.1
Ru1 C23 H23 126.1
C58 C21 C22 107.4(11)
C58 C21 Ru1 71.5(7)
C22 C21 Ru1 71.8(7)
C58 C21 H21 126.2
C22 C21 H21 126.2
Ru1 C21 H21 126.2
O4 C28 C29 124.8(10)
O4 C28 C27 115.6(9)
C29 C28 C27 119.4(9)
O4 C28 Ru1 132.1(7)
C29 C28 Ru1 72.8(6)
C27 C28 Ru1 70.8(6)
C29 C30 C25 116.8(10)
C29 C30 Ru1 73.2(6)
C25 C30 Ru1 67.3(6)
C29 C30 H30 121.1
C25 C30 H30 121.1
Ru1 C30 H30 121.1
O5 C27 C26 127.2(10)
O5 C27 C28 114.2(9)
C26 C27 C28 118.6(10)
O5 C27 Ru1 130.6(7)
C26 C27 Ru1 70.0(6)
C28 C27 Ru1 71.1(6)
C25 C26 C27 119.8(10)
C25 C26 Ru1 68.8(6)
C27 C26 Ru1 73.4(6)
C25 C26 H26 119.6
C27 C26 H26 119.6
Ru1 C26 H26 119.6
O3 C29 C28 114.9(10)
O3 C29 C30 123.7(10)
C28 C29 C30 121.4(10)
O3 C29 Ru1 134.2(7)
C28 C29 Ru1 71.3(6)
C30 C29 Ru1 70.3(6)
C26 C25 C30 123.8(11)
C26 C25 Ru1 74.4(6)
C30 C25 Ru1 74.8(6)
C26 C25 H25 117.9
C30 C25 H25 117.9
Ru1 C25 H25 117.9
O3 C31 C32 105.8(9)
O3 C31 H31A 110.6
C32 C31 H31A 110.6
O3 C31 H31B 110.6
C32 C31 H31B 110.6
H31A C31 H31B 108.7
C42 C33 C32 111.1(12)
C42 C33 H33A 109.4
C32 C33 H33A 109.4
C42 C33 H33B 109.4
C32 C33 H33B 109.4
H33A C33 H33B 108.0
C33 C32 C31 117.0(11)
C33 C32 H32A 108.0
C31 C32 H32A 108.0
C33 C32 H32B 108.0
C31 C32 H32B 108.0
H32A C32 H32B 107.3
C35 C34 O5 107.0(10)
C35 C34 H34A 110.3
O5 C34 H34A 110.3
C35 C34 H34B 110.3
O5 C34 H34B 110.3
H34A C34 H34B 108.6
C34 C35 C36 115.5(10)
C34 C35 H35A 108.4
C36 C35 H35A 108.4
C34 C35 H35B 108.4
C36 C35 H35B 108.4
H35A C35 H35B 107.5
C37 C36 C35 112.6(10)
C37 C36 H36A 109.1
C35 C36 H36A 109.1
C37 C36 H36B 109.1
C35 C36 H36B 109.1
H36A C36 H36B 107.8
C39 C38 C37 113.1(11)
C39 C38 H38A 109.0
C37 C38 H38A 109.0
C39 C38 H38B 109.0
C37 C38 H38B 109.0
H38A C38 H38B 107.8
C36 C37 C38 114.9(11)
C36 C37 H37A 108.5
C38 C37 H37A 108.5
C36 C37 H37B 108.5
C38 C37 H37B 108.5
H37A C37 H37B 107.5
C38 C39 H39A 109.5
C38 C39 H39B 109.5
H39A C39 H39B 109.5
C38 C39 H39C 109.5
H39A C39 H39C 109.5
H39B C39 H39C 109.5
O4 C40 C41 107.1(9)
O4 C40 H40A 110.3
C41 C40 H40A 110.3
O4 C40 H40B 110.3
C41 C40 H40B 110.3
H40A C40 H40B 108.6
C40 C41 C44 112.9(10)
C40 C41 H41A 109.0
C44 C41 H41A 109.0
C40 C41 H41B 109.0
C44 C41 H41B 109.0
H41A C41 H41B 107.8
C8 O1 C12 120.2(8)
C9 O2 C15 118.3(9)
C28 O4 C40 120.2(8)
C29 O3 C31 118.9(9)
C27 O5 C34 116.3(9)
O12 C48 C49 108.1(11)
O12 C48 H48A 110.1
C49 C48 H48A 110.1
O12 C48 H48B 110.1
C49 C48 H48B 110.1
H48A C48 H48B 108.4
C48 C49 C50 113.8(12)
C48 C49 H49A 108.8
C50 C49 H49A 108.8
C48 C49 H49B 108.8
C50 C49 H49B 108.8
H49A C49 H49B 107.7
C45 C44 C41 111.9(10)
C45 C44 H44A 109.2
C41 C44 H44A 109.2
C45 C44 H44B 109.2
C41 C44 H44B 109.2
H44A C44 H44B 107.9
C46 C45 C44 117.1(11)
C46 C45 H45A 108.0
C44 C45 H45A 108.0
C46 C45 H45B 108.0
C44 C45 H45B 108.0
H45A C45 H45B 107.3
C46 C47 H47A 109.5
C46 C47 H47B 109.5
H47A C47 H47B 109.5
C46 C47 H47C 109.5
H47A C47 H47C 109.5
H47B C47 H47C 109.5
C45 C46 C47 113.5(11)
C45 C46 H46A 108.9
C47 C46 H46A 108.9
C45 C46 H46B 108.9
C47 C46 H46B 108.9
H46A C46 H46B 107.7
C51 C50 C49 115.7(12)
C51 C50 H50A 108.4
C49 C50 H50A 108.4
C51 C50 H50B 108.4
C49 C50 H50B 108.4
H50A C50 H50B 107.4
C54 C43 C42 122.9(19)
C54 C43 H43A 106.6
C42 C43 H43A 106.6
C54 C43 H43B 106.6
C42 C43 H43B 106.6
H43A C43 H43B 106.6
C33 C42 C43 113.8(14)
C33 C42 H42A 108.8
C43 C42 H42A 108.8
C33 C42 H42B 108.8
C43 C42 H42B 108.8
H42A C42 H42B 107.7
C11 O12 C48 118.4(9)
C53 C52 C51 113.1(13)
C53 C52 H52A 109.0
C51 C52 H52A 109.0
C53 C52 H52B 109.0
C51 C52 H52B 109.0
H52A C52 H52B 107.8
C50 C51 C52 114.2(13)
C50 C51 H51A 108.7
C52 C51 H51A 108.7
C50 C51 H51B 108.7
C52 C51 H51B 108.7
H51A C51 H51B 107.6
C52 C53 H53A 109.5
C52 C53 H53B 109.5
H53A C53 H53B 109.5
C52 C53 H53C 109.5
H53A C53 H53C 109.5
H53B C53 H53C 109.5
C43 C54 H54A 109.5
C43 C54 H54B 109.5
H54A C54 H54B 109.5
C43 C54 H54C 109.5
H54A C54 H54C 109.5
H54B C54 H54C 109.5
C60 C56 C57 117(2)
C60 C56 H56A 108.0
C57 C56 H56A 108.0
C60 C56 H56B 108.0
C57 C56 H56B 108.0
H56A C56 H56B 107.2
C56 C57 H57A 109.5
C56 C57 H57B 109.5
H57A C57 H57B 109.5
C56 C57 H57C 109.5
H57A C57 H57C 109.5
H57B C57 H57C 109.5
C24 C58 C21 109.2(12)
C24 C58 Ru1 73.4(8)
C21 C58 Ru1 70.9(7)
C24 C58 H58 125.3
C21 C58 H58 125.3
Ru1 C58 H58 125.3
C56 C60 C14 116.5(19)
C56 C60 H60A 108.2
C14 C60 H60A 108.2
C56 C60 H60B 108.2
C14 C60 H60B 108.2
H60A C60 H60B 107.3

loop_
_geom_bond_atom_site_label_1
_geom_bond_atom_site_label_2
_geom_bond_distance
Ru1 C21 2.143(12)
Ru1 C25 2.144(10)
Ru1 C58 2.151(12)
Ru1 C22 2.162(11)
Ru1 C23 2.176(10)
Ru1 C24 2.180(12)
Ru1 C26 2.216(10)
Ru1 C30 2.244(11)
Ru1 C27 2.260(10)
Ru1 C28 2.264(10)
Ru1 C29 2.283(10)
P3 F1 1.572(7)
P3 F2 1.578(8)
P3 F6 1.591(8)
P3 F5 1.601(7)
P3 F4 1.613(9)
P3 F3 1.627(8)
Ru2 C6 2.160(10)
Ru2 C4 2.167(12)
Ru2 C2 2.176(12)
Ru2 C5 2.186(11)
Ru2 C7 2.189(11)
Ru2 C1 2.192(11)
Ru2 C10 2.202(11)
Ru2 C3 2.205(13)
Ru2 C11 2.246(11)
Ru2 C9 2.253(10)
Ru2 C8 2.275(11)
P4 F9 1.567(7)
P4 F8 1.586(7)
P4 F7 1.590(7)
P4 F12 1.598(7)
P4 F10 1.617(8)
P4 F11 1.627(8)
C5 C4 1.400(18)
C5 C1 1.447(17)
C5 H5 0.9800
C3 C4 1.402(18)
C3 C2 1.466(17)
C3 H3 0.9800
C2 C1 1.435(18)
C2 H2 0.9800
C1 H1 0.9800
C4 H4 0.9800
C7 C6 1.390(14)
C7 C8 1.414(15)
C7 H7 0.9800
C9 O2 1.339(12)
C9 C11 1.409(17)
C9 C8 1.414(16)
C11 O12 1.348(13)
C11 C10 1.420(15)
C6 C10 1.396(14)
C6 H6 0.9800
C10 H10 0.9800
C8 O1 1.354(14)
C13 C14 1.466(18)
C13 C12 1.475(17)
C13 H13A 0.9700
C13 H13B 0.9700
C12 O1 1.433(14)
C12 H12A 0.9700
C12 H12B 0.9700
C14 C60 1.37(2)
C14 H14A 0.9700
C14 H14B 0.9700
C15 O2 1.467(15)
C15 C16 1.510(17)
C15 H15A 0.9700
C15 H15B 0.9700
C17 C16 1.50(2)
C17 C18 1.54(2)
C17 H17A 0.9700
C17 H17B 0.9700
C16 H16A 0.9700
C16 H16B 0.9700
C18 C19 1.48(2)
C18 H18A 0.9700
C18 H18B 0.9700
C19 C20 1.34(3)
C19 H19A 0.9700
C19 H19B 0.9700
C20 H20A 0.9600
C20 H20B 0.9600
C20 H20C 0.9600
C24 C58 1.325(18)
C24 C23 1.383(17)
C24 H24 0.9800
C22 C23 1.390(17)
C22 C21 1.397(17)
C22 H22 0.9800
C23 H23 0.9800
C21 C58 1.385(17)
C21 H21 0.9800
C28 O4 1.345(13)
C28 C29 1.402(15)
C28 C27 1.476(15)
C30 C29 1.420(16)
C30 C25 1.429(16)
C30 H30 0.9800
C27 O5 1.324(13)
C27 C26 1.406(15)
C26 C25 1.376(15)
C26 H26 0.9800
C29 O3 1.339(12)
C25 H25 0.9800
C31 O3 1.453(13)
C31 C32 1.528(16)
C31 H31A 0.9700
C31 H31B 0.9700
C33 C42 1.51(2)
C33 C32 1.512(16)
C33 H33A 0.9700
C33 H33B 0.9700
C32 H32A 0.9700
C32 H32B 0.9700
C34 C35 1.460(17)
C34 O5 1.483(13)
C34 H34A 0.9700
C34 H34B 0.9700
C35 C36 1.531(15)
C35 H35A 0.9700
C35 H35B 0.9700
C36 C37 1.510(18)
C36 H36A 0.9700
C36 H36B 0.9700
C38 C39 1.48(2)
C38 C37 1.536(16)
C38 H38A 0.9700
C38 H38B 0.9700
C37 H37A 0.9700
C37 H37B 0.9700
C39 H39A 0.9600
C39 H39B 0.9600
C39 H39C 0.9600
C40 O4 1.456(13)
C40 C41 1.517(16)
C40 H40A 0.9700
C40 H40B 0.9700
C41 C44 1.528(16)
C41 H41A 0.9700
C41 H41B 0.9700
C48 O12 1.401(15)
C48 C49 1.519(17)
C48 H48A 0.9700
C48 H48B 0.9700
C49 C50 1.534(18)
C49 H49A 0.9700
C49 H49B 0.9700
C44 C45 1.524(17)
C44 H44A 0.9700
C44 H44B 0.9700
C45 C46 1.517(17)
C45 H45A 0.9700
C45 H45B 0.9700
C47 C46 1.536(18)
C47 H47A 0.9600
C47 H47B 0.9600
C47 H47C 0.9600
C46 H46A 0.9700
C46 H46B 0.9700
C50 C51 1.46(2)
C50 H50A 0.9700
C50 H50B 0.9700
C43 C54 1.34(3)
C43 C42 1.58(2)
C43 H43A 0.9700
C43 H43B 0.9700
C42 H42A 0.9700
C42 H42B 0.9700
C52 C53 1.50(2)
C52 C51 1.549(18)
C52 H52A 0.9700
C52 H52B 0.9700
C51 H51A 0.9700
C51 H51B 0.9700
C53 H53A 0.9600
C53 H53B 0.9600
C53 H53C 0.9600
C54 H54A 0.9600
C54 H54B 0.9600
C54 H54C 0.9600
C56 C60 1.36(3)
C56 C57 1.49(3)
C56 H56A 0.9700
C56 H56B 0.9700
C57 H57A 0.9600
C57 H57B 0.9600
C57 H57C 0.9600
C58 H58 0.9800
C60 H60A 0.9700
C60 H60B 0.9700
